data_7159122
loop_
_publ_author_name
'Larin, Astrid C. R.'
'Pfrunder, Michael C.'
'Mullen, Kathleen M.'
'Wiedbrauk, Sandra'
'Boase, Nathan R.'
'Fairfull-Smith, Kathryn E'

_publ_section_title
;
 Synergistic or antagonistic antioxidant combinations - a case study
 exploring flavonoid-nitroxide hybrids.
;
_journal_issue 8
_journal_name_full 'Organic &amp; biomolecular chemistry'
_journal_page_first 1780
_journal_page_last 1792
_journal_paper_doi 10.1039/d2ob02101c
_journal_volume 21
_journal_year 2023
_chemical_formula_moiety 'C21 H20 N O4'
_chemical_formula_sum 'C21 H20 N O4'
_chemical_formula_weight 350.38
_space_group_crystal_system monoclinic
_space_group_IT_number 14
_space_group_name_Hall '-P 2ybc'
_space_group_name_H-M_alt 'P 1 21/c 1'
_atom_sites_solution_hydrogens geom
_atom_sites_solution_primary dual
_atom_sites_solution_secondary difmap
_audit_creation_date 2022-07-29
_audit_creation_method
;
Olex2 1.3
(compiled 2020.11.12 svn.r5f609507 for OlexSys, GUI svn.r6408)
;
_audit_update_record
;
2022-12-12 deposited with the CCDC.	2023-01-27 downloaded from the CCDC.
;
_cell_angle_alpha 90
_cell_angle_beta 104.29(3)
_cell_angle_gamma 90
_cell_formula_units_Z 4
_cell_length_a 6.8730(14)
_cell_length_b 20.799(4)
_cell_length_c 12.761(3)
_cell_measurement_reflns_used 561
_cell_measurement_temperature 100(2)
_cell_measurement_theta_max 32.208
_cell_measurement_theta_min 25.244
_cell_volume 1767.8(7)
_computing_cell_refinement 'XDS (Kabsch, 1993)'
_computing_data_collection 'AS QEGUI'
_computing_data_reduction 'XDS (Kabsch, 1993)'
_computing_molecular_graphics 'Olex2 1.3 (Dolomanov et al., 2009)'
_computing_publication_material 'Olex2 1.3 (Dolomanov et al., 2009)'
_computing_structure_refinement 'SHELXL 2019/2 (Sheldrick, 2015)'
_computing_structure_solution 'SHELXT 2018/2 (Sheldrick, 2018)'
_diffrn_ambient_temperature 100(2)
_diffrn_measured_fraction_theta_full 0.991
_diffrn_measured_fraction_theta_max 0.837
_diffrn_measurement_device_type 'Dectris Eiger 16M'
_diffrn_measurement_method 'Phi Scan'
_diffrn_radiation_monochromator 'Silicon Double Crystal'
_diffrn_radiation_type Synchrotron
_diffrn_radiation_wavelength 0.7108
_diffrn_reflns_av_R_equivalents 0.0312
_diffrn_reflns_av_unetI/netI 0.0173
_diffrn_reflns_Laue_measured_fraction_full 0.991
_diffrn_reflns_Laue_measured_fraction_max 0.837
_diffrn_reflns_limit_h_max 9
_diffrn_reflns_limit_h_min -9
_diffrn_reflns_limit_k_max 29
_diffrn_reflns_limit_k_min -29
_diffrn_reflns_limit_l_max 19
_diffrn_reflns_limit_l_min -18
_diffrn_reflns_number 31161
_diffrn_reflns_point_group_measured_fraction_full 0.991
_diffrn_reflns_point_group_measured_fraction_max 0.837
_diffrn_reflns_theta_full 25.244
_diffrn_reflns_theta_max 32.208
_diffrn_reflns_theta_min 3.059
_diffrn_source 'MX2 Beamline Australian Synchrotron'
_exptl_absorpt_coefficient_mu 0.091
_exptl_absorpt_correction_T_max 'Value not reported by XDS'
_exptl_absorpt_correction_T_min 'Value not reported by XDS'
_exptl_absorpt_correction_type multi-scan
_exptl_absorpt_process_details 'XDS (Kabsch, 1993)'
_exptl_crystal_colour colourless
_exptl_crystal_colour_primary colourless
_exptl_crystal_density_diffrn 1.316
_exptl_crystal_density_method 'not measured'
_exptl_crystal_description block
_exptl_crystal_F_000 740
_exptl_crystal_size_max 0.1
_exptl_crystal_size_mid 0.1
_exptl_crystal_size_min 0.1
_refine_diff_density_max 0.748
_refine_diff_density_min -0.260
_refine_diff_density_rms 0.054
_refine_ls_extinction_method none
_refine_ls_goodness_of_fit_ref 1.138
_refine_ls_hydrogen_treatment constr
_refine_ls_matrix_type full
_refine_ls_number_parameters 240
_refine_ls_number_reflns 5232
_refine_ls_number_restraints 0
_refine_ls_restrained_S_all 1.138
_refine_ls_R_factor_all 0.0688
_refine_ls_R_factor_gt 0.0649
_refine_ls_shift/su_max 0.001
_refine_ls_shift/su_mean 0.000
_refine_ls_structure_factor_coef Fsqd
_refine_ls_weighting_details 'w=1/[\s^2^(Fo^2^)+(0.1216P)^2^+0.2334P] where P=(Fo^2^+2Fc^2^)/3'
_refine_ls_weighting_scheme calc
_refine_ls_wR_factor_gt 0.1968
_refine_ls_wR_factor_ref 0.2021
_reflns_Friedel_coverage 0.000
_reflns_number_gt 4565
_reflns_number_total 5232
_reflns_threshold_expression 'I > 2\s(I)'
_cod_data_source_file d2ob02101c2.cif
_cod_data_source_block 7
_cod_depositor_comments 'Adding full bibliography for 7159122--7159125.cif.'
_cod_database_code 7159122
_shelx_shelxl_version_number 2019/2
_shelx_space_group_comment
;
The symmetry employed for this shelxl refinement is uniquely defined
by the following loop, which should always be used as a source of
symmetry information in preference to the above space-group names.
They are only intended as comments.
;
_shelx_estimated_absorpt_t_max 0.991
_shelx_estimated_absorpt_t_min 0.991
_olex2_refinement_description
;
1. Fixed Uiso
 At 1.2 times of:
  All C(H) groups
 At 1.5 times of:
  All C(H,H,H) groups, All O(H) groups
2.a Aromatic/amide H refined with riding coordinates:
 C14(H14), C2(H2), C17(H17), C16(H16), C8(H8), C7(H7), C6(H6)
2.b Idealised Me refined as rotating group:
 C21(H21A,H21B,H21C), C19(H19A,H19B,H19C), C18(H18A,H18B,H18C), C20(H20A,H20B,
 H20C)
2.c Idealised tetrahedral OH refined as rotating group:
 O3(H3)
;
_olex2_submission_original_sample_id 5a
_olex2_submission_special_instructions 'No special instructions were received'

loop_
_space_group_symop_operation_xyz
'x, y, z'
'-x, y+1/2, -z+1/2'
'-x, -y, -z'
'x, -y-1/2, z-1/2'

loop_
_atom_site_label
_atom_site_type_symbol
_atom_site_fract_x
_atom_site_fract_y
_atom_site_fract_z
_atom_site_U_iso_or_equiv
_atom_site_adp_type
_atom_site_occupancy
_atom_site_site_symmetry_order
_atom_site_calc_flag
_atom_site_refinement_flags_posn
_atom_site_refinement_flags_adp
_atom_site_refinement_flags_occupancy
_atom_site_disorder_assembly
_atom_site_disorder_group
O1 O 0.24953(15) 0.47596(4) 0.41462(7) 0.0416(2) Uani 1 1 d . . . . .
O3 O 0.22592(17) 0.48356(5) 0.78735(7) 0.0494(3) Uani 1 1 d . . . . .
H3 H 0.238743 0.522936 0.776018 0.074 Uiso 1 1 calc R U . . .
O2 O 0.27300(18) 0.58617(5) 0.68181(7) 0.0508(3) Uani 1 1 d . . . . .
O4 O 0.2726(2) 0.75158(5) -0.04387(8) 0.0634(3) Uani 1 1 d . . . . .
N1 N 0.2750(2) 0.70561(5) 0.02267(8) 0.0511(3) Uani 1 1 d . . . . .
C15 C 0.2722(2) 0.56322(6) 0.30150(9) 0.0395(3) Uani 1 1 d . . . . .
C1 C 0.26656(19) 0.54105(6) 0.41025(9) 0.0391(3) Uani 1 1 d . . . . .
C14 C 0.2787(2) 0.62909(6) 0.28059(9) 0.0409(3) Uani 1 1 d . . . . .
H14 H 0.283444 0.659624 0.336529 0.049 Uiso 1 1 calc R U . . .
C3 C 0.2641(2) 0.55230(6) 0.59972(9) 0.0419(3) Uani 1 1 d . . . . .
C2 C 0.2754(2) 0.57905(6) 0.49752(9) 0.0416(3) Uani 1 1 d . . . . .
H2 H 0.289443 0.624215 0.491068 0.050 Uiso 1 1 calc R U . . .
C9 C 0.2366(2) 0.44680(6) 0.50924(9) 0.0411(3) Uani 1 1 d . . . . .
C17 C 0.2651(2) 0.53938(6) 0.11445(9) 0.0441(3) Uani 1 1 d . . . . .
H17 H 0.260661 0.509155 0.058089 0.053 Uiso 1 1 calc R U . . .
C10 C 0.2795(2) 0.71726(6) 0.13809(9) 0.0451(3) Uani 1 1 d . . . . .
C16 C 0.2661(2) 0.51872(6) 0.21834(9) 0.0423(3) Uani 1 1 d . . . . .
H16 H 0.262633 0.474014 0.232996 0.051 Uiso 1 1 calc R U . . .
C11 C 0.2782(2) 0.64908(6) 0.17683(9) 0.0414(3) Uani 1 1 d . . . . .
C13 C 0.2694(2) 0.63727(6) -0.01088(9) 0.0464(3) Uani 1 1 d . . . . .
C5 C 0.2235(2) 0.45027(6) 0.69665(10) 0.0437(3) Uani 1 1 d . . . . .
C4 C 0.2406(2) 0.48305(6) 0.60204(9) 0.0405(3) Uani 1 1 d . . . . .
C8 C 0.2192(2) 0.38058(6) 0.50721(10) 0.0452(3) Uani 1 1 d . . . . .
H8 H 0.220392 0.356730 0.443887 0.054 Uiso 1 1 calc R U . . .
C21 C 0.4562(3) 0.62121(7) -0.05098(11) 0.0530(3) Uani 1 1 d . . . . .
H21A H 0.454279 0.646107 -0.116431 0.080 Uiso 1 1 calc R U . . .
H21B H 0.456906 0.575197 -0.067422 0.080 Uiso 1 1 calc R U . . .
H21C H 0.576941 0.632047 0.005244 0.080 Uiso 1 1 calc R U . . .
C19 C 0.4673(3) 0.75476(6) 0.19277(11) 0.0527(3) Uani 1 1 d . . . . .
H19A H 0.586046 0.732610 0.181117 0.079 Uiso 1 1 calc R U . . .
H19B H 0.476790 0.757730 0.270515 0.079 Uiso 1 1 calc R U . . .
H19C H 0.459985 0.798095 0.161877 0.079 Uiso 1 1 calc R U . . .
C12 C 0.2707(2) 0.60473(6) 0.09466(9) 0.0424(3) Uani 1 1 d . . . . .
C7 C 0.1997(2) 0.35004(7) 0.60118(11) 0.0482(3) Uani 1 1 d . . . . .
H7 H 0.185097 0.304617 0.601156 0.058 Uiso 1 1 calc R U . . .
C6 C 0.2012(2) 0.38418(6) 0.69512(10) 0.0464(3) Uani 1 1 d . . . . .
H6 H 0.186903 0.362163 0.758010 0.056 Uiso 1 1 calc R U . . .
C18 C 0.0910(3) 0.75384(7) 0.14642(12) 0.0538(4) Uani 1 1 d . . . . .
H18A H 0.093306 0.797074 0.116220 0.081 Uiso 1 1 calc R U . . .
H18B H 0.087241 0.757087 0.222509 0.081 Uiso 1 1 calc R U . . .
H18C H -0.028336 0.730817 0.105882 0.081 Uiso 1 1 calc R U . . .
C20 C 0.0766(3) 0.62389(7) -0.09777(10) 0.0537(4) Uani 1 1 d . . . . .
H20A H -0.039516 0.637612 -0.071675 0.081 Uiso 1 1 calc R U . . .
H20B H 0.066439 0.577749 -0.113707 0.081 Uiso 1 1 calc R U . . .
H20C H 0.079299 0.647748 -0.163627 0.081 Uiso 1 1 calc R U . . .

loop_
_atom_site_aniso_label
_atom_site_aniso_U_11
_atom_site_aniso_U_22
_atom_site_aniso_U_33
_atom_site_aniso_U_23
_atom_site_aniso_U_13
_atom_site_aniso_U_12
O1 0.0693(6) 0.0311(4) 0.0274(4) 0.0025(3) 0.0174(4) 0.0004(3)
O3 0.0781(7) 0.0449(5) 0.0289(4) 0.0025(3) 0.0201(4) 0.0001(4)
O2 0.0886(7) 0.0399(5) 0.0273(4) -0.0015(3) 0.0206(4) -0.0029(4)
O4 0.1259(10) 0.0372(5) 0.0328(5) 0.0089(4) 0.0304(5) 0.0033(5)
N1 0.0982(9) 0.0329(5) 0.0268(4) 0.0030(4) 0.0242(5) 0.0024(5)
C15 0.0618(7) 0.0336(5) 0.0256(5) 0.0023(4) 0.0152(4) 0.0013(5)
C1 0.0599(7) 0.0318(5) 0.0273(5) 0.0021(4) 0.0142(4) 0.0005(4)
C14 0.0681(7) 0.0327(5) 0.0249(5) 0.0002(4) 0.0169(4) 0.0015(5)
C3 0.0647(7) 0.0364(5) 0.0268(5) 0.0018(4) 0.0154(4) 0.0000(5)
C2 0.0668(7) 0.0335(5) 0.0268(5) 0.0013(4) 0.0160(5) -0.0015(5)
C9 0.0618(7) 0.0347(5) 0.0294(5) 0.0041(4) 0.0160(5) 0.0007(5)
C17 0.0741(8) 0.0337(6) 0.0274(5) -0.0011(4) 0.0182(5) 0.0013(5)
C10 0.0814(9) 0.0319(5) 0.0255(5) 0.0032(4) 0.0200(5) 0.0037(5)
C16 0.0684(8) 0.0321(5) 0.0292(5) 0.0006(4) 0.0173(5) 0.0008(5)
C11 0.0688(8) 0.0325(5) 0.0260(5) 0.0016(4) 0.0179(5) 0.0028(5)
C13 0.0835(9) 0.0345(5) 0.0252(5) 0.0009(4) 0.0208(5) 0.0027(5)
C5 0.0623(7) 0.0420(6) 0.0296(5) 0.0057(5) 0.0165(5) 0.0017(5)
C4 0.0607(7) 0.0355(6) 0.0276(5) 0.0035(4) 0.0149(5) 0.0009(4)
C8 0.0694(8) 0.0334(6) 0.0347(6) 0.0025(4) 0.0168(5) 0.0008(5)
C21 0.0863(10) 0.0456(7) 0.0337(6) 0.0007(5) 0.0274(6) 0.0008(6)
C19 0.0864(10) 0.0338(6) 0.0388(6) 0.0036(5) 0.0171(6) -0.0015(6)
C12 0.0709(8) 0.0337(5) 0.0256(5) 0.0014(4) 0.0176(5) 0.0029(5)
C7 0.0704(8) 0.0360(6) 0.0404(6) 0.0070(5) 0.0177(6) 0.0003(5)
C6 0.0658(8) 0.0405(6) 0.0351(6) 0.0098(5) 0.0166(5) 0.0018(5)
C18 0.0865(10) 0.0388(6) 0.0404(6) 0.0052(5) 0.0236(6) 0.0107(6)
C20 0.0864(10) 0.0460(7) 0.0295(5) 0.0023(5) 0.0157(6) 0.0037(6)

loop_
_atom_type_symbol
_atom_type_description
_atom_type_scat_dispersion_real
_atom_type_scat_dispersion_imag
_atom_type_scat_source
C C 0.0033 0.0016 'International Tables Vol C Tables 4.2.6.8 and 6.1.1.4'
H H 0.0000 0.0000 'International Tables Vol C Tables 4.2.6.8 and 6.1.1.4'
N N 0.0061 0.0033 'International Tables Vol C Tables 4.2.6.8 and 6.1.1.4'
O O 0.0106 0.0060 'International Tables Vol C Tables 4.2.6.8 and 6.1.1.4'

loop_
_geom_angle_atom_site_label_1
_geom_angle_atom_site_label_2
_geom_angle_atom_site_label_3
_geom_angle
_geom_angle_site_symmetry_1
_geom_angle_site_symmetry_3
_geom_angle_publ_flag
C1 O1 C9 120.00(9) . . ?
C5 O3 H3 109.5 . . ?
O4 N1 C10 122.08(10) . . ?
O4 N1 C13 122.09(10) . . ?
C13 N1 C10 115.82(9) . . ?
C14 C15 C1 119.75(10) . . ?
C14 C15 C16 119.93(10) . . ?
C16 C15 C1 120.30(10) . . ?
O1 C1 C15 111.88(9) . . ?
C2 C1 O1 122.24(10) . . ?
C2 C1 C15 125.88(11) . . ?
C15 C14 H14 120.6 . . ?
C11 C14 C15 118.89(10) . . ?
C11 C14 H14 120.6 . . ?
O2 C3 C2 122.64(12) . . ?
O2 C3 C4 121.64(11) . . ?
C2 C3 C4 115.72(10) . . ?
C1 C2 C3 121.24(11) . . ?
C1 C2 H2 119.4 . . ?
C3 C2 H2 119.4 . . ?
O1 C9 C4 120.95(11) . . ?
O1 C9 C8 116.59(11) . . ?
C8 C9 C4 122.46(11) . . ?
C16 C17 H17 120.6 . . ?
C12 C17 H17 120.6 . . ?
C12 C17 C16 118.87(11) . . ?
N1 C10 C11 99.90(9) . . ?
N1 C10 C19 110.22(12) . . ?
N1 C10 C18 109.87(12) . . ?
C11 C10 C19 113.94(11) . . ?
C11 C10 C18 111.91(11) . . ?
C19 C10 C18 110.51(11) . . ?
C15 C16 H16 119.7 . . ?
C17 C16 C15 120.65(11) . . ?
C17 C16 H16 119.7 . . ?
C14 C11 C10 126.74(10) . . ?
C14 C11 C12 120.85(11) . . ?
C12 C11 C10 112.38(10) . . ?
N1 C13 C21 109.97(12) . . ?
N1 C13 C12 100.30(9) . . ?
N1 C13 C20 109.88(12) . . ?
C12 C13 C21 112.35(12) . . ?
C12 C13 C20 112.32(12) . . ?
C20 C13 C21 111.46(11) . . ?
O3 C5 C4 119.96(12) . . ?
O3 C5 C6 120.11(11) . . ?
C6 C5 C4 119.92(11) . . ?
C9 C4 C3 119.82(10) . . ?
C9 C4 C5 118.28(12) . . ?
C5 C4 C3 121.90(11) . . ?
C9 C8 H8 121.2 . . ?
C9 C8 C7 117.70(12) . . ?
C7 C8 H8 121.2 . . ?
C13 C21 H21A 109.5 . . ?
C13 C21 H21B 109.5 . . ?
C13 C21 H21C 109.5 . . ?
H21A C21 H21B 109.5 . . ?
H21A C21 H21C 109.5 . . ?
H21B C21 H21C 109.5 . . ?
C10 C19 H19A 109.5 . . ?
C10 C19 H19B 109.5 . . ?
C10 C19 H19C 109.5 . . ?
H19A C19 H19B 109.5 . . ?
H19A C19 H19C 109.5 . . ?
H19B C19 H19C 109.5 . . ?
C17 C12 C11 120.80(10) . . ?
C17 C12 C13 127.61(10) . . ?
C11 C12 C13 111.59(10) . . ?
C8 C7 H7 119.1 . . ?
C6 C7 C8 121.83(12) . . ?
C6 C7 H7 119.1 . . ?
C5 C6 C7 119.79(11) . . ?
C5 C6 H6 120.1 . . ?
C7 C6 H6 120.1 . . ?
C10 C18 H18A 109.5 . . ?
C10 C18 H18B 109.5 . . ?
C10 C18 H18C 109.5 . . ?
H18A C18 H18B 109.5 . . ?
H18A C18 H18C 109.5 . . ?
H18B C18 H18C 109.5 . . ?
C13 C20 H20A 109.5 . . ?
C13 C20 H20B 109.5 . . ?
C13 C20 H20C 109.5 . . ?
H20A C20 H20B 109.5 . . ?
H20A C20 H20C 109.5 . . ?
H20B C20 H20C 109.5 . . ?

loop_
_geom_bond_atom_site_label_1
_geom_bond_atom_site_label_2
_geom_bond_distance
_geom_bond_site_symmetry_2
_geom_bond_publ_flag
O1 C1 1.3611(14) . ?
O1 C9 1.3736(13) . ?
O3 H3 0.8400 . ?
O3 C5 1.3454(15) . ?
O2 C3 1.2512(14) . ?
O4 N1 1.2761(13) . ?
N1 C10 1.4856(15) . ?
N1 C13 1.4821(16) . ?
C15 C1 1.4719(15) . ?
C15 C14 1.3986(16) . ?
C15 C16 1.4008(15) . ?
C1 C2 1.3547(15) . ?
C14 H14 0.9500 . ?
C14 C11 1.3871(14) . ?
C3 C2 1.4375(15) . ?
C3 C4 1.4505(18) . ?
C2 H2 0.9500 . ?
C9 C4 1.3984(16) . ?
C9 C8 1.3823(17) . ?
C17 H17 0.9500 . ?
C17 C16 1.3920(15) . ?
C17 C12 1.3848(17) . ?
C10 C11 1.5024(16) . ?
C10 C19 1.522(2) . ?
C10 C18 1.528(2) . ?
C16 H16 0.9500 . ?
C11 C12 1.3881(15) . ?
C13 C21 1.532(2) . ?
C13 C12 1.5053(15) . ?
C13 C20 1.529(2) . ?
C5 C4 1.4165(15) . ?
C5 C6 1.3826(19) . ?
C8 H8 0.9500 . ?
C8 C7 1.3922(16) . ?
C21 H21A 0.9800 . ?
C21 H21B 0.9800 . ?
C21 H21C 0.9800 . ?
C19 H19A 0.9800 . ?
C19 H19B 0.9800 . ?
C19 H19C 0.9800 . ?
C7 H7 0.9500 . ?
C7 C6 1.3912(18) . ?
C6 H6 0.9500 . ?
C18 H18A 0.9800 . ?
C18 H18B 0.9800 . ?
C18 H18C 0.9800 . ?
C20 H20A 0.9800 . ?
C20 H20B 0.9800 . ?
C20 H20C 0.9800 . ?

loop_
_geom_torsion_atom_site_label_1
_geom_torsion_atom_site_label_2
_geom_torsion_atom_site_label_3
_geom_torsion_atom_site_label_4
_geom_torsion
_geom_torsion_site_symmetry_1
_geom_torsion_site_symmetry_2
_geom_torsion_site_symmetry_3
_geom_torsion_site_symmetry_4
_geom_torsion_publ_flag
O1 C1 C2 C3 -1.0(2) . . . . ?
O1 C9 C4 C3 -1.65(19) . . . . ?
O1 C9 C4 C5 179.01(12) . . . . ?
O1 C9 C8 C7 -178.11(12) . . . . ?
O3 C5 C4 C3 1.0(2) . . . . ?
O3 C5 C4 C9 -179.72(12) . . . . ?
O3 C5 C6 C7 -179.71(13) . . . . ?
O2 C3 C2 C1 179.60(13) . . . . ?
O2 C3 C4 C9 -178.33(13) . . . . ?
O2 C3 C4 C5 1.0(2) . . . . ?
O4 N1 C10 C11 179.34(14) . . . . ?
O4 N1 C10 C19 -60.44(18) . . . . ?
O4 N1 C10 C18 61.57(19) . . . . ?
O4 N1 C13 C21 62.65(19) . . . . ?
O4 N1 C13 C12 -178.85(15) . . . . ?
O4 N1 C13 C20 -60.40(18) . . . . ?
N1 C10 C11 C14 -179.20(14) . . . . ?
N1 C10 C11 C12 -0.87(16) . . . . ?
N1 C13 C12 C17 179.31(15) . . . . ?
N1 C13 C12 C11 -0.54(16) . . . . ?
C15 C1 C2 C3 178.56(13) . . . . ?
C15 C14 C11 C10 178.38(13) . . . . ?
C15 C14 C11 C12 0.2(2) . . . . ?
C1 O1 C9 C4 0.00(18) . . . . ?
C1 O1 C9 C8 179.85(12) . . . . ?
C1 C15 C14 C11 -178.19(12) . . . . ?
C1 C15 C16 C17 178.01(12) . . . . ?
C14 C15 C1 O1 176.66(12) . . . . ?
C14 C15 C1 C2 -2.9(2) . . . . ?
C14 C15 C16 C17 -0.4(2) . . . . ?
C14 C11 C12 C17 -0.5(2) . . . . ?
C14 C11 C12 C13 179.39(13) . . . . ?
C2 C3 C4 C9 1.91(19) . . . . ?
C2 C3 C4 C5 -178.78(12) . . . . ?
C9 O1 C1 C15 -178.26(11) . . . . ?
C9 O1 C1 C2 1.35(19) . . . . ?
C9 C8 C7 C6 -1.1(2) . . . . ?
C10 N1 C13 C21 -118.55(13) . . . . ?
C10 N1 C13 C12 -0.04(16) . . . . ?
C10 N1 C13 C20 118.40(13) . . . . ?
C10 C11 C12 C17 -178.91(13) . . . . ?
C10 C11 C12 C13 0.95(17) . . . . ?
C16 C15 C1 O1 -1.80(18) . . . . ?
C16 C15 C1 C2 178.62(13) . . . . ?
C16 C15 C14 C11 0.3(2) . . . . ?
C16 C17 C12 C11 0.3(2) . . . . ?
C16 C17 C12 C13 -179.54(14) . . . . ?
C13 N1 C10 C11 0.53(17) . . . . ?
C13 N1 C10 C19 120.75(13) . . . . ?
C13 N1 C10 C18 -117.23(13) . . . . ?
C4 C3 C2 C1 -0.6(2) . . . . ?
C4 C9 C8 C7 1.7(2) . . . . ?
C4 C5 C6 C7 1.3(2) . . . . ?
C8 C9 C4 C3 178.51(13) . . . . ?
C8 C9 C4 C5 -0.8(2) . . . . ?
C8 C7 C6 C5 -0.4(2) . . . . ?
C21 C13 C12 C17 -63.95(19) . . . . ?
C21 C13 C12 C11 116.20(14) . . . . ?
C19 C10 C11 C14 63.32(19) . . . . ?
C19 C10 C11 C12 -118.35(13) . . . . ?
C12 C17 C16 C15 0.2(2) . . . . ?
C6 C5 C4 C3 179.95(13) . . . . ?
C6 C5 C4 C9 -0.7(2) . . . . ?
C18 C10 C11 C14 -62.97(18) . . . . ?
C18 C10 C11 C12 115.36(13) . . . . ?
C20 C13 C12 C17 62.68(19) . . . . ?
C20 C13 C12 C11 -117.17(13) . . . . ?
